data_7230716
loop_
_publ_author_name
'Kalinowska-T\/lu\'scik, Justyna'
'Staro\'n, Jakub'
'Krawczuk, Anna'
'Mordalski, Stefan'
'Warszycki, Dawid'
'Sata\/la, Grzegorz'
'Hogendorf, Adam S.'
'Bojarski, Andrzej J.'

_publ_section_title
;
 The effect of the intramolecular C--H&#x22EF;O interactions on the
 conformational preferences of bis-arylsulfones -- 5-HT6 receptor
 antagonists and beyond
;
_journal_issue 33
_journal_name_full 'RSC Advances'
_journal_page_first 18672
_journal_paper_doi 10.1039/C8RA03107J
_journal_volume 8
_journal_year 2018
_chemical_formula_moiety 'C19 H22 N3 O2, C2 H O4'
_chemical_formula_sum 'C21 H23 N3 O6 S'
_chemical_formula_weight 445.48
_space_group_IT_number 14
_symmetry_cell_setting monoclinic
_symmetry_Int_Tables_number 14
_symmetry_space_group_name_Hall '-P 2ybc'
_symmetry_space_group_name_H-M 'P 1 21/c 1'
_atom_sites_solution_hydrogens mixed
_audit_creation_date 2015-11-23T20:20:40-00:00
_audit_creation_method 'WinGX routine CIF_UPDATE'
_audit_update_record
;
2017-05-15 deposited with the CCDC.
2018-05-16 downloaded from the CCDC.
;
_cell_angle_alpha 90
_cell_angle_beta 109.355(2)
_cell_angle_gamma 90
_cell_formula_units_Z 4
_cell_length_a 8.1025(2)
_cell_length_b 25.7392(4)
_cell_length_c 10.5439(2)
_cell_measurement_reflns_used 11958
_cell_measurement_temperature 120(2)
_cell_measurement_theta_max 28.651
_cell_measurement_theta_min 3.0932
_cell_volume 2074.67(8)
_computing_cell_refinement
;
        CrysAlisPro, Agilent Technologies,
        Version 1.171.36.20 (release 27-06-2012 CrysAlis171 .NET)
        (compiled Jul 11 2012,15:38:31)
;
_computing_data_collection
;
        CrysAlisPro, Agilent Technologies,
        Version 1.171.36.20 (release 27-06-2012 CrysAlis171 .NET)
        (compiled Jul 11 2012,15:38:31)
;
_computing_data_reduction
;
        CrysAlisPro, Agilent Technologies,
        Version 1.171.36.20 (release 27-06-2012 CrysAlis171 .NET)
        (compiled Jul 11 2012,15:38:31)
;
_computing_structure_refinement 'SHELXL-2014/6 (Sheldrick, 2014)'
_diffrn_ambient_temperature 120(2)
_diffrn_detector_area_resol_mean 10.3756
_diffrn_measured_fraction_theta_full 0.998
_diffrn_measured_fraction_theta_max 0.945
_diffrn_measurement_device_type 'SuperNova, Dual, Cu at zero, Atlas'
_diffrn_measurement_method '\w scans'
_diffrn_orient_matrix_UB_11 0.0657397
_diffrn_orient_matrix_UB_12 -0.0193665
_diffrn_orient_matrix_UB_13 0.0212168
_diffrn_orient_matrix_UB_21 -0.0651716
_diffrn_orient_matrix_UB_22 -0.0195912
_diffrn_orient_matrix_UB_23 -0.0187173
_diffrn_orient_matrix_UB_31 0.0064127
_diffrn_orient_matrix_UB_32 -0.0006784
_diffrn_orient_matrix_UB_33 -0.0654539
_diffrn_radiation_monochromator mirror
_diffrn_radiation_type MoK\a
_diffrn_radiation_wavelength 0.71073
_diffrn_reflns_av_R_equivalents 0.0387
_diffrn_reflns_av_unetI/netI 0.05
_diffrn_reflns_Laue_measured_fraction_full 0.998
_diffrn_reflns_Laue_measured_fraction_max 0.945
_diffrn_reflns_limit_h_max 10
_diffrn_reflns_limit_h_min -10
_diffrn_reflns_limit_k_max 34
_diffrn_reflns_limit_k_min -34
_diffrn_reflns_limit_l_max 13
_diffrn_reflns_limit_l_min -14
_diffrn_reflns_number 28278
_diffrn_reflns_point_group_measured_fraction_full 0.998
_diffrn_reflns_point_group_measured_fraction_max 0.945
_diffrn_reflns_theta_full 25.242
_diffrn_reflns_theta_max 28.714
_diffrn_reflns_theta_min 3.099
_exptl_absorpt_coefficient_mu 0.201
_exptl_absorpt_correction_T_max 1
_exptl_absorpt_correction_T_min 0.60514
_exptl_absorpt_correction_type multi-scan
_exptl_absorpt_process_details
;
        CrysAlisPro, Agilent Technologies,
        Version 1.171.36.20 (release 27-06-2012 CrysAlis171 .NET)
        (compiled Jul 11 2012,15:38:31)
        Empirical absorption correction using spherical harmonics,
 implemented in SCALE3 ABSPACK scaling algorithm.
;
_exptl_crystal_colour white
_exptl_crystal_density_diffrn 1.426
_exptl_crystal_description plate
_exptl_crystal_F_000 936
_exptl_crystal_size_max 0.5
_exptl_crystal_size_mid 0.4
_exptl_crystal_size_min 0.1
_refine_diff_density_max 0.367
_refine_diff_density_min -0.419
_refine_diff_density_rms 0.054
_refine_ls_extinction_method none
_refine_ls_goodness_of_fit_ref 1.081
_refine_ls_hydrogen_treatment mixed
_refine_ls_matrix_type full
_refine_ls_number_parameters 288
_refine_ls_number_reflns 5061
_refine_ls_number_restraints 0
_refine_ls_restrained_S_all 1.081
_refine_ls_R_factor_all 0.0517
_refine_ls_R_factor_gt 0.0383
_refine_ls_shift/su_max 0.001
_refine_ls_shift/su_mean 0
_refine_ls_structure_factor_coef Fsqd
_refine_ls_weighting_details 'w=1/[\s^2^(Fo^2^)+(0.0388P)^2^+1.0629P] where P=(Fo^2^+2Fc^2^)/3'
_refine_ls_weighting_scheme calc
_refine_ls_wR_factor_gt 0.0907
_refine_ls_wR_factor_ref 0.0997
_reflns_Friedel_coverage 0
_reflns_number_gt 4160
_reflns_number_total 5061
_reflns_threshold_expression 'I > 2\s(I)'
_cod_data_source_file c8ra03107j2.cif
_cod_data_source_block 3a
_cod_original_sg_symbol_H-M 'P 21/c'
_cod_database_code 7230716
_shelx_estimated_absorpt_t_min 0.906
_shelx_estimated_absorpt_t_max 0.98

loop_
_symmetry_equiv_pos_as_xyz
'x, y, z'
'-x, y+1/2, -z+1/2'
'-x, -y, -z'
'x, -y-1/2, z-1/2'

loop_
_atom_site_label
_atom_site_type_symbol
_atom_site_fract_x
_atom_site_fract_y
_atom_site_fract_z
_atom_site_U_iso_or_equiv
_atom_site_adp_type
_atom_site_occupancy
_atom_site_site_symmetry_order
_atom_site_calc_flag
_atom_site_refinement_flags_posn
_atom_site_refinement_flags_adp
S10 S 0.45405(5) 0.41981(2) 0.82229(4) 0.02047(10) Uani 1 1 d . .
N34 N 0.37439(17) 0.70969(5) 0.64001(12) 0.0153(2) Uani 1 1 d . .
N31 N 0.29066(16) 0.60111(5) 0.61749(12) 0.0168(3) Uani 1 1 d . .
O10 O 0.57599(15) 0.44329(4) 0.93920(11) 0.0265(3) Uani 1 1 d . .
O11 O 0.50496(15) 0.37633(4) 0.75989(12) 0.0263(3) Uani 1 1 d . .
N1 N 0.39553(18) 0.46618(5) 0.70869(13) 0.0212(3) Uani 1 1 d . .
C32 C 0.3840(2) 0.62508(6) 0.53452(15) 0.0190(3) Uani 1 1 d . .
H32B H 0.3547 0.6064 0.4477 0.023 Uiso 1 1 calc R U
H32A H 0.5117 0.6221 0.5809 0.023 Uiso 1 1 calc R U
C3 C 0.3160(2) 0.54698(6) 0.62969(15) 0.0180(3) Uani 1 1 d . .
C33 C 0.3344(2) 0.68169(6) 0.50895(14) 0.0185(3) Uani 1 1 d . .
H33A H 0.4008 0.6976 0.4552 0.022 Uiso 1 1 calc R U
H33B H 0.2081 0.6847 0.4574 0.022 Uiso 1 1 calc R U
C2 C 0.4053(2) 0.51971(6) 0.74144(16) 0.0209(3) Uani 1 1 d . .
H2 H 0.4645 0.5341 0.8275 0.025 Uiso 1 1 calc R U
C11 C 0.2634(2) 0.40337(6) 0.85754(15) 0.0196(3) Uani 1 1 d . .
C4 C 0.2418(2) 0.51055(6) 0.52159(15) 0.0181(3) Uani 1 1 d . .
C35 C 0.27856(19) 0.68432(6) 0.72223(15) 0.0171(3) Uani 1 1 d . .
H35B H 0.151 0.6864 0.6745 0.02 Uiso 1 1 calc R U
H35A H 0.3048 0.7026 0.8093 0.02 Uiso 1 1 calc R U
C8 C 0.2288(2) 0.41584(6) 0.49761(17) 0.0215(3) Uani 1 1 d . .
H8 H 0.2595 0.3822 0.5349 0.026 Uiso 1 1 calc R U
C36 C 0.3336(2) 0.62814(6) 0.74640(15) 0.0184(3) Uani 1 1 d . .
H36A H 0.4611 0.626 0.7947 0.022 Uiso 1 1 calc R U
H36B H 0.2723 0.6114 0.8027 0.022 Uiso 1 1 calc R U
C9 C 0.28910(19) 0.46038(6) 0.57323(15) 0.0187(3) Uani 1 1 d . .
C37 C 0.3330(2) 0.76589(6) 0.61879(16) 0.0216(3) Uani 1 1 d . .
H37B H 0.3985 0.7809 0.5645 0.032 Uiso 1 1 calc R U
H37C H 0.2073 0.7703 0.5719 0.032 Uiso 1 1 calc R U
H37A H 0.3658 0.7836 0.706 0.032 Uiso 1 1 calc R U
C7 C 0.1223(2) 0.42254(6) 0.36611(17) 0.0250(3) Uani 1 1 d . .
H7 H 0.0806 0.3929 0.3111 0.03 Uiso 1 1 calc R U
C5 C 0.1331(2) 0.51634(6) 0.38865(16) 0.0228(3) Uani 1 1 d . .
H5 H 0.0998 0.5499 0.3514 0.027 Uiso 1 1 calc R U
C12 C 0.1756(2) 0.35775(6) 0.80530(17) 0.0244(3) Uani 1 1 d . .
H12 H 0.2189 0.3354 0.7519 0.029 Uiso 1 1 calc R U
C16 C 0.2014(2) 0.43693(6) 0.93497(16) 0.0252(3) Uani 1 1 d . .
H16 H 0.2624 0.468 0.9703 0.03 Uiso 1 1 calc R U
C14 C -0.0386(2) 0.37831(7) 0.90875(18) 0.0292(4) Uani 1 1 d . .
H14 H -0.1425 0.3697 0.9269 0.035 Uiso 1 1 calc R U
C6 C 0.0745(2) 0.47213(7) 0.31214(17) 0.0266(4) Uani 1 1 d . .
H6 H 0.0005 0.4755 0.2214 0.032 Uiso 1 1 calc R U
C13 C 0.0243(2) 0.34527(6) 0.83204(17) 0.0266(4) Uani 1 1 d . .
H13 H -0.0363 0.314 0.7977 0.032 Uiso 1 1 calc R U
C15 C 0.0491(2) 0.42397(7) 0.95930(18) 0.0310(4) Uani 1 1 d . .
H15 H 0.0041 0.4466 1.0112 0.037 Uiso 1 1 calc R U
O23 O 0.26825(13) 0.28800(4) 0.29076(10) 0.0199(2) Uani 1 1 d . .
O20 O 0.14162(14) 0.22552(4) -0.02026(11) 0.0225(2) Uani 1 1 d . .
O21 O 0.38872(15) 0.26883(5) 0.08295(11) 0.0277(3) Uani 1 1 d . .
O22 O 0.00140(14) 0.26493(5) 0.15621(11) 0.0293(3) Uani 1 1 d . .
C21 C 0.15868(19) 0.27073(6) 0.18183(14) 0.0174(3) Uani 1 1 d . .
C20 C 0.24304(19) 0.25491(6) 0.07456(14) 0.0167(3) Uani 1 1 d . .
H34 H 0.488(3) 0.7074(7) 0.6831(19) 0.029(5) Uiso 1 1 d . .
H20 H 0.196(3) 0.2197(10) -0.088(3) 0.062(7) Uiso 1 1 d . .

loop_
_atom_site_aniso_label
_atom_site_aniso_U_11
_atom_site_aniso_U_22
_atom_site_aniso_U_33
_atom_site_aniso_U_23
_atom_site_aniso_U_13
_atom_site_aniso_U_12
S10 0.0211(2) 0.01588(18) 0.0234(2) 0.00424(14) 0.00599(16) 0.00217(14)
N34 0.0147(6) 0.0145(6) 0.0157(6) -0.0012(5) 0.0037(5) -0.0001(5)
N31 0.0215(6) 0.0138(6) 0.0163(6) -0.0003(5) 0.0078(5) 0.0000(5)
O10 0.0244(6) 0.0247(6) 0.0252(6) 0.0058(5) 0.0012(5) -0.0009(5)
O11 0.0282(6) 0.0193(5) 0.0344(7) 0.0043(5) 0.0143(5) 0.0064(5)
N1 0.0273(7) 0.0140(6) 0.0207(7) 0.0017(5) 0.0058(6) -0.0008(5)
C32 0.0242(8) 0.0169(7) 0.0187(7) -0.0003(6) 0.0110(6) 0.0005(6)
C3 0.0195(7) 0.0167(7) 0.0192(7) -0.0001(6) 0.0083(6) -0.0002(5)
C33 0.0247(8) 0.0173(7) 0.0141(7) -0.0002(6) 0.0072(6) -0.0009(6)
C2 0.0250(8) 0.0145(7) 0.0215(8) -0.0003(6) 0.0056(6) -0.0016(6)
C11 0.0220(8) 0.0167(7) 0.0195(7) 0.0037(6) 0.0061(6) 0.0023(6)
C4 0.0189(7) 0.0169(7) 0.0207(7) -0.0009(6) 0.0094(6) 0.0005(6)
C35 0.0165(7) 0.0182(7) 0.0178(7) -0.0035(6) 0.0074(6) -0.0014(5)
C8 0.0211(8) 0.0175(7) 0.0284(8) -0.0033(6) 0.0115(7) -0.0007(6)
C36 0.0218(7) 0.0183(7) 0.0157(7) -0.0007(6) 0.0070(6) -0.0008(6)
C9 0.0185(7) 0.0192(7) 0.0198(7) -0.0002(6) 0.0084(6) 0.0001(6)
C37 0.0251(8) 0.0134(7) 0.0232(8) -0.0007(6) 0.0039(6) 0.0017(6)
C7 0.0248(8) 0.0224(8) 0.0285(9) -0.0095(7) 0.0096(7) -0.0017(6)
C5 0.0259(8) 0.0213(7) 0.0211(8) -0.0004(6) 0.0078(7) 0.0029(6)
C12 0.0299(9) 0.0188(7) 0.0255(8) -0.0009(6) 0.0106(7) 0.0002(6)
C16 0.0307(9) 0.0214(8) 0.0215(8) -0.0023(6) 0.0061(7) 0.0011(6)
C14 0.0269(9) 0.0330(9) 0.0308(9) 0.0036(7) 0.0138(7) 0.0003(7)
C6 0.0282(9) 0.0289(9) 0.0202(8) -0.0047(7) 0.0045(7) 0.0019(7)
C13 0.0292(9) 0.0222(8) 0.0278(9) 0.0012(7) 0.0088(7) -0.0037(6)
C15 0.0369(10) 0.0310(9) 0.0293(9) -0.0052(7) 0.0165(8) 0.0033(8)
O23 0.0180(5) 0.0273(6) 0.0143(5) -0.0019(4) 0.0053(4) -0.0007(4)
O20 0.0218(6) 0.0302(6) 0.0170(5) -0.0055(4) 0.0085(5) -0.0069(5)
O21 0.0187(6) 0.0440(7) 0.0222(6) -0.0092(5) 0.0090(5) -0.0072(5)
O22 0.0163(6) 0.0503(8) 0.0218(6) -0.0060(5) 0.0071(5) -0.0014(5)
C21 0.0177(7) 0.0208(7) 0.0141(7) 0.0025(6) 0.0057(6) 0.0014(6)
C20 0.0161(7) 0.0198(7) 0.0137(7) 0.0016(5) 0.0044(6) 0.0009(5)

loop_
_atom_type_symbol
_atom_type_description
_atom_type_scat_dispersion_real
_atom_type_scat_dispersion_imag
_atom_type_scat_source
C C 0.0033 0.0016 'International Tables Vol C Tables 4.2.6.8 and 6.1.1.4'
H H 0 0 'International Tables Vol C Tables 4.2.6.8 and 6.1.1.4'
N N 0.0061 0.0033 'International Tables Vol C Tables 4.2.6.8 and 6.1.1.4'
O O 0.0106 0.006 'International Tables Vol C Tables 4.2.6.8 and 6.1.1.4'
S S 0.1246 0.1234 'International Tables Vol C Tables 4.2.6.8 and 6.1.1.4'

loop_
_geom_angle_atom_site_label_1
_geom_angle_atom_site_label_2
_geom_angle_atom_site_label_3
_geom_angle
O11 S10 O10 120.34(7)
O11 S10 N1 106.91(7)
O10 S10 N1 105.70(7)
O11 S10 C11 108.51(7)
O10 S10 C11 108.88(7)
N1 S10 C11 105.52(7)
C37 N34 C35 112.24(11)
C37 N34 C33 111.18(11)
C35 N34 C33 109.33(11)
C37 N34 H34 106.8(12)
C35 N34 H34 109.0(12)
C33 N34 H34 108.2(12)
C3 N31 C36 113.78(12)
C3 N31 C32 112.44(11)
C36 N31 C32 110.05(12)
C9 N1 C2 108.41(12)
C9 N1 S10 126.33(10)
C2 N1 S10 123.28(11)
N31 C32 C33 110.64(12)
N31 C32 H32B 109.5
C33 C32 H32B 109.5
N31 C32 H32A 109.5
C33 C32 H32A 109.5
H32B C32 H32A 108.1
C2 C3 N31 127.67(14)
C2 C3 C4 108.20(13)
N31 C3 C4 124.09(13)
N34 C33 C32 109.65(12)
N34 C33 H33A 109.7
C32 C33 H33A 109.7
N34 C33 H33B 109.7
C32 C33 H33B 109.7
H33A C33 H33B 108.2
C3 C2 N1 108.73(13)
C3 C2 H2 125.6
N1 C2 H2 125.6
C12 C11 C16 121.35(15)
C12 C11 S10 119.39(12)
C16 C11 S10 119.25(12)
C5 C4 C9 119.24(14)
C5 C4 C3 133.06(14)
C9 C4 C3 107.60(13)
N34 C35 C36 109.60(11)
N34 C35 H35B 109.7
C36 C35 H35B 109.7
N34 C35 H35A 109.7
C36 C35 H35A 109.7
H35B C35 H35A 108.2
C7 C8 C9 117.23(14)
C7 C8 H8 121.4
C9 C8 H8 121.4
N31 C36 C35 109.43(12)
N31 C36 H36A 109.8
C35 C36 H36A 109.8
N31 C36 H36B 109.8
C35 C36 H36B 109.8
H36A C36 H36B 108.2
C8 C9 C4 122.49(14)
C8 C9 N1 130.48(14)
C4 C9 N1 106.98(13)
N34 C37 H37B 109.5
N34 C37 H37C 109.5
H37B C37 H37C 109.5
N34 C37 H37A 109.5
H37B C37 H37A 109.5
H37C C37 H37A 109.5
C8 C7 C6 121.29(15)
C8 C7 H7 119.4
C6 C7 H7 119.4
C6 C5 C4 118.55(15)
C6 C5 H5 120.7
C4 C5 H5 120.7
C13 C12 C11 119.18(15)
C13 C12 H12 120.4
C11 C12 H12 120.4
C15 C16 C11 118.53(15)
C15 C16 H16 120.7
C11 C16 H16 120.7
C13 C14 C15 120.38(16)
C13 C14 H14 119.8
C15 C14 H14 119.8
C5 C6 C7 121.18(15)
C5 C6 H6 119.4
C7 C6 H6 119.4
C14 C13 C12 119.98(16)
C14 C13 H13 120
C12 C13 H13 120
C16 C15 C14 120.58(16)
C16 C15 H15 119.7
C14 C15 H15 119.7
C20 O20 H20 109.1(15)
O22 C21 O23 127.25(14)
O22 C21 C20 118.98(13)
O23 C21 C20 113.76(12)
O21 C20 O20 125.44(14)
O21 C20 C21 121.51(13)
O20 C20 C21 113.05(12)

loop_
_geom_bond_atom_site_label_1
_geom_bond_atom_site_label_2
_geom_bond_distance
S10 O11 1.4266(11)
S10 O10 1.4330(12)
S10 N1 1.6453(13)
S10 C11 1.7559(16)
N34 C37 1.4851(18)
N34 C35 1.4923(18)
N34 C33 1.4957(18)
N34 H34 0.88(2)
N31 C3 1.4080(18)
N31 C36 1.4625(18)
N31 C32 1.4683(18)
N1 C9 1.410(2)
N1 C2 1.4164(19)
C32 C33 1.512(2)
C32 H32B 0.99
C32 H32A 0.99
C3 C2 1.356(2)
C3 C4 1.444(2)
C33 H33A 0.99
C33 H33B 0.99
C2 H2 0.95
C11 C12 1.389(2)
C11 C16 1.392(2)
C4 C5 1.395(2)
C4 C9 1.404(2)
C35 C36 1.510(2)
C35 H35B 0.99
C35 H35A 0.99
C8 C7 1.380(2)
C8 C9 1.389(2)
C8 H8 0.95
C36 H36A 0.99
C36 H36B 0.99
C37 H37B 0.98
C37 H37C 0.98
C37 H37A 0.98
C7 C6 1.399(2)
C7 H7 0.95
C5 C6 1.385(2)
C5 H5 0.95
C12 C13 1.384(2)
C12 H12 0.95
C16 C15 1.382(2)
C16 H16 0.95
C14 C13 1.382(2)
C14 C15 1.385(3)
C14 H14 0.95
C6 H6 0.95
C13 H13 0.95
C15 H15 0.95
O23 C21 1.2764(18)
O20 C20 1.3049(18)
O20 H20 0.96(3)
O21 C20 1.2084(18)
O22 C21 1.2211(18)
C21 C20 1.557(2)

loop_
_geom_hbond_atom_site_label_D
_geom_hbond_atom_site_label_H
_geom_hbond_atom_site_label_A
_geom_hbond_distance_DH
_geom_hbond_distance_HA
_geom_hbond_distance_DA
_geom_hbond_angle_DHA
_geom_hbond_site_symmetry_A
C33 H33A O21 0.99 2.62 3.5273(19) 151.7 2_655
C2 H2 O10 0.95 2.65 3.454(2) 142.4 3_667
C35 H35B O20 0.99 2.59 3.5276(18) 157.4 2
C35 H35A O21 0.99 2.48 3.0448(18) 116.2 3_666
C8 H8 O11 0.95 2.55 3.096(2) 117.2 .
C37 H37C O22 0.98 2.44 3.247(2) 139 2
C37 H37A O11 0.98 2.58 3.2138(18) 122.1 2_656
C16 H16 O10 0.95 2.65 3.596(2) 177.8 3_667
N34 H34 O23 0.88(2) 1.91(2) 2.7422(16) 157.5(18) 3_666
N34 H34 O21 0.88(2) 2.414(19) 2.9676(17) 121.1(15) 3_666
O20 H20 O23 0.96(3) 1.59(3) 2.5493(14) 174(2) 4_565

loop_
_geom_torsion_atom_site_label_1
_geom_torsion_atom_site_label_2
_geom_torsion_atom_site_label_3
_geom_torsion_atom_site_label_4
_geom_torsion
O11 S10 N1 C9 44.58(15)
O10 S10 N1 C9 173.92(13)
C11 S10 N1 C9 -70.82(14)
O11 S10 N1 C2 -153.33(13)
O10 S10 N1 C2 -24.00(14)
C11 S10 N1 C2 91.27(14)
C3 N31 C32 C33 172.54(12)
C36 N31 C32 C33 -59.49(16)
C36 N31 C3 C2 -14.3(2)
C32 N31 C3 C2 111.68(17)
C36 N31 C3 C4 163.06(14)
C32 N31 C3 C4 -70.97(18)
C37 N34 C33 C32 178.07(12)
C35 N34 C33 C32 -57.46(15)
N31 C32 C33 N34 57.77(16)
N31 C3 C2 N1 179.21(14)
C4 C3 C2 N1 1.52(17)
C9 N1 C2 C3 -2.90(17)
S10 N1 C2 C3 -167.77(11)
O11 S10 C11 C12 -10.01(15)
O10 S10 C11 C12 -142.66(13)
N1 S10 C11 C12 104.28(13)
O11 S10 C11 C16 171.36(12)
O10 S10 C11 C16 38.71(14)
N1 S10 C11 C16 -74.35(14)
C2 C3 C4 C5 176.57(16)
N31 C3 C4 C5 -1.2(3)
C2 C3 C4 C9 0.41(17)
N31 C3 C4 C9 -177.38(13)
C37 N34 C35 C36 -176.95(12)
C33 N34 C35 C36 59.20(15)
C3 N31 C36 C35 -172.21(12)
C32 N31 C36 C35 60.57(15)
N34 C35 C36 N31 -60.76(15)
C7 C8 C9 C4 1.7(2)
C7 C8 C9 N1 178.75(15)
C5 C4 C9 C8 -1.3(2)
C3 C4 C9 C8 175.48(14)
C5 C4 C9 N1 -178.95(13)
C3 C4 C9 N1 -2.17(16)
C2 N1 C9 C8 -174.29(15)
S10 N1 C9 C8 -10.0(2)
C2 N1 C9 C4 3.10(16)
S10 N1 C9 C4 167.38(11)
C9 C8 C7 C6 -1.2(2)
C9 C4 C5 C6 0.3(2)
C3 C4 C5 C6 -175.47(16)
C16 C11 C12 C13 -0.6(2)
S10 C11 C12 C13 -179.24(12)
C12 C11 C16 C15 0.0(2)
S10 C11 C16 C15 178.58(13)
C4 C5 C6 C7 0.1(2)
C8 C7 C6 C5 0.3(3)
C15 C14 C13 C12 0.0(3)
C11 C12 C13 C14 0.7(2)
C11 C16 C15 C14 0.7(3)
C13 C14 C15 C16 -0.6(3)
O22 C21 C20 O21 165.39(15)
O23 C21 C20 O21 -15.8(2)
O22 C21 C20 O20 -15.4(2)
O23 C21 C20 O20 163.45(13)
